data_9011807
loop_
_publ_author_name
'Steele, I. M.'
'Pluth, J. J.'
'Livingstone, A.'

_publ_section_title
;Crystal structure of mattheddleite: a Pb, S, Si phase with the apatite
 structure Locality: Leadhills, Scotland
;
_journal_name_full 'Mineralogical Magazine'
_journal_page_first 915
_journal_page_last 921
_journal_paper_doi 10.1180/002646100549742
_journal_volume 64
_journal_year 2000
_chemical_compound_source 'Leadhills, Scotland'
_chemical_formula_sum 'Cl0.57 H0.43 O12.43 Pb5 S1.5 Si1.5'
_chemical_name_mineral Mattheddleite
_space_group_IT_number 176
_symmetry_space_group_name_Hall '-P 6c'
_symmetry_space_group_name_H-M 'P 63/m'
_cell_angle_alpha 90
_cell_angle_beta 90
_cell_angle_gamma 120
_cell_formula_units_Z 2
_cell_length_a 10.0056
_cell_length_b 10.0056
_cell_length_c 7.4960
_cell_volume 649.900
_database_code_amcsd 0014546
_exptl_crystal_density_diffrn 6.877
_cod_original_formula_sum 'Pb5 (Si1.5 S1.5) O12.43 (Cl.57 H.43)'
_cod_database_code 9011807

loop_
_space_group_symop_operation_xyz
x,y,z
-x+y,-x,1/2-z
x-y,x,1/2+z
y,-x+y,-z
-y,x-y,z
x,y,1/2-z
-x,-y,1/2+z
x-y,x,-z
-x+y,-x,z
-y,x-y,1/2-z
y,-x+y,1/2+z
-x,-y,-z

loop_
_atom_site_aniso_label
_atom_site_aniso_U_11
_atom_site_aniso_U_22
_atom_site_aniso_U_33
_atom_site_aniso_U_12
_atom_site_aniso_U_13
_atom_site_aniso_U_23
Pb1 0.03640 0.03640 0.02640 0.01820 0.00000 0.00000
Pb2 0.02960 0.04150 0.05000 0.01820 0.01760 0.00580
Si 0.01300 0.01000 0.02000 0.00800 0.00000 0.00000
S 0.01300 0.01000 0.02000 0.00800 0.00000 0.00000
O1 0.03400 0.03300 0.02500 0.02300 0.00000 0.00000
O2 0.01000 0.04000 0.05900 0.00700 0.00000 0.00000
O3 0.05500 0.03200 0.03500 0.02900 -0.00700 -0.00300
Cl 0.03200 0.03200 0.04200 0.01600 0.00000 0.00000
O-H 0.03200 0.03200 0.04200 0.01600 0.00000 0.00000

loop_
_atom_site_label
_atom_site_fract_x
_atom_site_fract_y
_atom_site_fract_z
_atom_site_occupancy
_atom_site_U_iso_or_equiv
_atom_site_type_symbol
_atom_site_attached_hydrogens
Pb1 0.33333 0.66667 0.00570 0.62500 0.03310 Pb 0
Pb2 0.25070 -0.00040 0.21360 0.62500 0.04020 Pb 0
Si 0.40580 0.38140 0.25000 0.50000 0.01400 Si 0
S 0.40580 0.38140 0.25000 0.50000 0.01400 S 0
O1 0.33200 0.48700 0.25000 1.00000 0.02800 O 0
O2 0.58900 0.48000 0.25000 1.00000 0.03900 O 0
O3 0.35700 0.27500 0.08200 1.00000 0.03800 O 0
Cl 0.00000 0.00000 0.00000 0.57000 0.03500 Cl 0
O-H 0.00000 0.00000 0.00000 0.43000 0.03500 O 1

loop_
_cod_changelog_entry_id
_cod_changelog_entry_author
_cod_changelog_entry_date
_cod_changelog_entry_text
1
;cod-tools version 3.8.0
Id: cif_guess_AMCSD_atom_types 9574 2023-05-10 09:00:05Z saulius
;
2023-05-10T18:53:28+03:00
;Derived atom types and hydrogen counts
from atom names that follow the AMCSD naming convention
(Wat == water, O-H == hydroxyl).
;
2
;cod-tools version 3.10.1
Id: cif_fix_AMCSD_aniso_labels 10200 2024-08-01 14:09:44Z saulius
;
2024-08-02T12:21:43+03:00
;Changed the following '_atom_site_aniso_label' values:
'OH' -> 'O-H'
;

loop_
_cod_related_entry_id
_cod_related_entry_database
_cod_related_entry_code
1 AMCSD 0014546
